data_7701205
loop_
_publ_author_name
'Salazar-D\'iaz, J Jacobo'
'Mu\~noz-Hern\'andez, Miguel A'
'Rufino-Felipe, Ernesto'
'Flores-Alamo, Marcos'
'Ram\'irez-Sol\'is, Alejandro'
'Montiel-Palma, Virginia'

_publ_section_title
;
 Bi- and tridentate stannylphosphines and their coordination to low-valent
 platinum.
;
_journal_issue 42
_journal_name_full 'Dalton transactions (Cambridge, England : 2003)'
_journal_page_first 15896
_journal_page_last 15905
_journal_paper_doi 10.1039/c9dt03317c
_journal_volume 48
_journal_year 2019
_chemical_formula_moiety 'C50 H42 P2 Sn'
_chemical_formula_sum 'C50 H42 P2 Sn'
_chemical_formula_weight 823.46
_chemical_properties_physical Air-sensitive
_space_group_crystal_system triclinic
_space_group_IT_number 2
_space_group_name_Hall '-P 1'
_space_group_name_H-M_alt 'P -1'
_symmetry_space_group_name_Hall '-P 1'
_symmetry_space_group_name_H-M 'P -1'
_atom_sites_solution_hydrogens geom
_atom_sites_solution_primary direct
_audit_creation_date 2019-02-27
_audit_creation_method
;
Olex2 1.2
(compiled 2018.05.29 svn.r3508 for OlexSys, GUI svn.r5506)
;
_audit_update_record
;
2019-04-13 deposited with the CCDC.    2019-09-19 downloaded from the CCDC.
;
_cell_angle_alpha 100.250(5)
_cell_angle_beta 103.764(6)
_cell_angle_gamma 92.688(4)
_cell_formula_units_Z 2
_cell_length_a 11.0985(7)
_cell_length_b 11.5385(5)
_cell_length_c 16.3580(11)
_cell_measurement_reflns_used 6485
_cell_measurement_temperature 100.46(10)
_cell_measurement_theta_max 27.5670
_cell_measurement_theta_min 2.8150
_cell_volume 1993.4(2)
_computing_cell_refinement
;
CrysAlisPro, Agilent Technologies,
Version 1.171.37.35 (release 13-08-2014 CrysAlis171 .NET)
(compiled Aug 13 2014,18:06:01)
;
_computing_data_collection
;
CrysAlisPro, Agilent Technologies,
Version 1.171.37.35 (release 13-08-2014 CrysAlis171 .NET)
(compiled Aug 13 2014,18:06:01)
;
_computing_data_reduction
;
CrysAlisPro, Agilent Technologies,
Version 1.171.37.35 (release 13-08-2014 CrysAlis171 .NET)
(compiled Aug 13 2014,18:06:01)
;
_computing_molecular_graphics 'Olex2 (Dolomanov et al., 2009)'
_computing_publication_material 'Olex2 (Dolomanov et al., 2009)'
_computing_structure_refinement 'ShelXL (Sheldrick, 2015)'
_computing_structure_solution 'ShelXT (Sheldrick, 2015)'
_diffrn_ambient_environment air
_diffrn_ambient_temperature 100.46(10)
_diffrn_detector 'CCD plate'
_diffrn_detector_area_resol_mean 16.1539
_diffrn_detector_type EosS2
_diffrn_measured_fraction_theta_full 0.998
_diffrn_measured_fraction_theta_max 0.998
_diffrn_measurement_details
;
#__ type_ start__ end____ width___ exp.time_
  1 omega    2.00   51.00   1.0000   30.0000
omega____ theta____ kappa____ phi______ frames
    -       15.2374   57.0000 -180.0000 49

#__ type_ start__ end____ width___ exp.time_
  2 omega  -52.00   32.00   1.0000   30.0000
omega____ theta____ kappa____ phi______ frames
    -       15.2374  -57.0000 -180.0000 84

#__ type_ start__ end____ width___ exp.time_
  3 omega    1.00   87.00   1.0000   30.0000
omega____ theta____ kappa____ phi______ frames
    -       15.2374   19.0000    0.0000 86

#__ type_ start__ end____ width___ exp.time_
  4 omega  -11.00   83.00   1.0000   30.0000
omega____ theta____ kappa____ phi______ frames
    -       15.2374   77.0000   60.0000 94

#__ type_ start__ end____ width___ exp.time_
  5 omega   25.00   76.00   1.0000   30.0000
omega____ theta____ kappa____ phi______ frames
    -       15.2374   38.0000 -150.0000 51

#__ type_ start__ end____ width___ exp.time_
  6 omega  -51.00   32.00   1.0000   30.0000
omega____ theta____ kappa____ phi______ frames
    -       15.2374  -57.0000   30.0000 83

#__ type_ start__ end____ width___ exp.time_
  7 omega  -51.00   32.00   1.0000   30.0000
omega____ theta____ kappa____ phi______ frames
    -       15.2374  -57.0000  -90.0000 83

#__ type_ start__ end____ width___ exp.time_
  8 omega  -11.00   54.00   1.0000   30.0000
omega____ theta____ kappa____ phi______ frames
    -       15.2374   77.0000  -90.0000 65

#__ type_ start__ end____ width___ exp.time_
  9 omega  -71.00  -26.00   1.0000   30.0000
omega____ theta____ kappa____ phi______ frames
    -      -16.0187  127.0000   -2.1060 45

#__ type_ start__ end____ width___ exp.time_
 10 omega  -74.00  -27.00   1.0000   30.0000
omega____ theta____ kappa____ phi______ frames
    -      -16.0187  132.0000  102.4713 47

#__ type_ start__ end____ width___ exp.time_
 11 omega  -72.00  -27.00   1.0000   30.0000
omega____ theta____ kappa____ phi______ frames
    -      -16.0187  129.0000 -118.4049 45
;
_diffrn_measurement_device 'four-circle diffractometer'
_diffrn_measurement_device_type 'SuperNova, Dual, Cu at zero, EosS2'
_diffrn_measurement_method '\w scans'
_diffrn_orient_matrix_UB_11 -0.0283948000
_diffrn_orient_matrix_UB_12 -0.0202686000
_diffrn_orient_matrix_UB_13 0.0300378000
_diffrn_orient_matrix_UB_21 -0.0580210000
_diffrn_orient_matrix_UB_22 -0.0108014000
_diffrn_orient_matrix_UB_23 -0.0311068000
_diffrn_orient_matrix_UB_31 0.0139596000
_diffrn_orient_matrix_UB_32 -0.0583887000
_diffrn_orient_matrix_UB_33 -0.0142055000
_diffrn_radiation_monochromator mirror
_diffrn_radiation_probe x-ray
_diffrn_radiation_type MoK\a
_diffrn_radiation_wavelength 0.71073
_diffrn_reflns_av_R_equivalents 0.1509
_diffrn_reflns_av_unetI/netI 0.1127
_diffrn_reflns_Laue_measured_fraction_full 0.998
_diffrn_reflns_Laue_measured_fraction_max 0.998
_diffrn_reflns_limit_h_max 13
_diffrn_reflns_limit_h_min -13
_diffrn_reflns_limit_k_max 13
_diffrn_reflns_limit_k_min -13
_diffrn_reflns_limit_l_max 19
_diffrn_reflns_limit_l_min -19
_diffrn_reflns_number 25938
_diffrn_reflns_point_group_measured_fraction_full 0.998
_diffrn_reflns_point_group_measured_fraction_max 0.998
_diffrn_reflns_theta_full 24.999
_diffrn_reflns_theta_max 24.999
_diffrn_reflns_theta_min 2.614
_diffrn_source 'SuperNova (Mo) X-ray Source'
_exptl_absorpt_coefficient_mu 0.756
_exptl_absorpt_correction_T_max 0.955
_exptl_absorpt_correction_T_min 0.860
_exptl_absorpt_correction_type gaussian
_exptl_absorpt_process_details
;
CrysAlisPro, Agilent Technologies,
Version 1.171.37.35 (release 13-08-2014 CrysAlis171 .NET)
(compiled Aug 13 2014,18:06:01)
Numerical absorption correction based on gaussian integration over
            a multifaceted crystal model
Empirical absorption correction using spherical harmonics,
 implemented in SCALE3 ABSPACK scaling algorithm.
;
_exptl_crystal_colour 'clear colourless'
_exptl_crystal_colour_lustre clear
_exptl_crystal_colour_primary colourless
_exptl_crystal_density_diffrn 1.372
_exptl_crystal_F_000 844
_exptl_crystal_recrystallization_method 'Re-crystallisation from solvent: Toluene'
_exptl_crystal_size_max 0.2494
_exptl_crystal_size_mid 0.1202
_exptl_crystal_size_min 0.0677
_refine_diff_density_max 3.176
_refine_diff_density_min -1.539
_refine_diff_density_rms 0.183
_refine_ls_extinction_method none
_refine_ls_goodness_of_fit_ref 1.066
_refine_ls_hydrogen_treatment constr
_refine_ls_matrix_type full
_refine_ls_number_parameters 478
_refine_ls_number_reflns 7012
_refine_ls_number_restraints 72
_refine_ls_restrained_S_all 1.064
_refine_ls_R_factor_all 0.0952
_refine_ls_R_factor_gt 0.0779
_refine_ls_shift/su_max 0.000
_refine_ls_shift/su_mean 0.000
_refine_ls_structure_factor_coef Fsqd
_refine_ls_weighting_details 'w=1/[\s^2^(Fo^2^)+(0.1047P)^2^+0.9506P] where P=(Fo^2^+2Fc^2^)/3'
_refine_ls_weighting_scheme calc
_refine_ls_wR_factor_gt 0.1824
_refine_ls_wR_factor_ref 0.1987
_reflns_Friedel_coverage 0.000
_reflns_number_gt 5601
_reflns_number_total 7012
_reflns_threshold_expression 'I > 2\s(I)'
_cod_data_source_file c9dt03317c2.cif
_cod_data_source_block 3
_cod_depositor_comments 'Adding full bibliography for 7701201--7701206.cif.'
_cod_database_code 7701205
_shelx_shelxl_version_number 2014/7
_chemical_oxdiff_formula 'C50 H42 P2 Sn'
_shelx_space_group_comment
;
The symmetry employed for this shelxl refinement is uniquely defined
by the following loop, which should always be used as a source of
symmetry information in preference to the above space-group names.
They are only intended as comments.
;
_reflns_odcompleteness_completeness 99.94
_reflns_odcompleteness_iscentric 1
_reflns_odcompleteness_theta 26.32
_olex2_refinement_description
;
1. Fixed Uiso
 At 1.2 times of:
  All C(H) groups, All C(H,H) groups
2. Uiso/Uaniso restraints and constraints
C1 \\sim C2 \\sim C3 \\sim C4 \\sim C5 \\sim C6: within 2A with sigma of 0.05
and sigma for terminal atoms of 0.1
3. Rigid body (RIGU) restrains
 C1, C2, C3, C4, C5, C6
 with sigma for 1-2 distances of 0.005 and sigma for 1-3 distances of 0.005
4.a Secondary CH2 refined with riding coordinates:
 C19(H19A,H19B), C38(H38A,H38B)
4.b Aromatic/amide H refined with riding coordinates:
 C2(H2), C3(H3), C4(H4), C5(H5), C6(H6), C8(H8), C9(H9), C10(H10), C11(H11),
 C12(H12), C14(H14), C15(H15), C16(H16), C17(H17), C21(H21), C22(H22), C23(H23),
  C24(H24), C25(H25), C27(H27), C28(H28), C29(H29), C30(H30), C31(H31),
 C33(H33), C34(H34), C35(H35), C36(H36), C40(H40), C41(H41), C42(H42), C43(H43),
  C44(H44), C46(H46), C47(H47), C48(H48), C49(H49), C50(H50)
;
_olex2_date_sample_data_collection 2016-03-18
_olex2_submission_special_instructions 'No special instructions were received'

loop_
_space_group_symop_operation_xyz
'x, y, z'
'-x, -y, -z'

loop_
_atom_site_label
_atom_site_type_symbol
_atom_site_fract_x
_atom_site_fract_y
_atom_site_fract_z
_atom_site_U_iso_or_equiv
_atom_site_adp_type
_atom_site_occupancy
_atom_site_site_symmetry_order
_atom_site_calc_flag
_atom_site_refinement_flags_posn
_atom_site_refinement_flags_adp
Sn1 Sn 0.21299(4) 0.22465(3) 0.17630(3) 0.02085(18) Uani 1 1 d . .
P1 P 0.46647(15) 0.01856(13) 0.24220(11) 0.0208(4) Uani 1 1 d . .
P2 P 0.13330(15) 0.44067(13) 0.32659(11) 0.0202(4) Uani 1 1 d . .
C1 C 0.5499(6) -0.0244(6) 0.3408(4) 0.0242(14) Uani 1 1 d . U
C2 C 0.5859(6) -0.1372(6) 0.3470(5) 0.0307(15) Uani 1 1 d . U
H2 H 0.5650 -0.1978 0.2989 0.037 Uiso 1 1 calc R .
C3 C 0.6527(7) -0.1591(8) 0.4248(5) 0.0459(19) Uani 1 1 d . U
H3 H 0.6738 -0.2353 0.4290 0.055 Uiso 1 1 calc R .
C4 C 0.6881(8) -0.0698(9) 0.4957(5) 0.053(2) Uani 1 1 d . U
H4 H 0.7340 -0.0854 0.5474 0.064 Uiso 1 1 calc R .
C5 C 0.6561(8) 0.0418(9) 0.4905(5) 0.053(2) Uani 1 1 d . U
H5 H 0.6807 0.1026 0.5384 0.064 Uiso 1 1 calc R .
C6 C 0.5868(7) 0.0641(6) 0.4135(4) 0.0354(16) Uani 1 1 d . U
H6 H 0.5646 0.1402 0.4105 0.042 Uiso 1 1 calc R .
C7 C 0.5478(6) -0.0620(5) 0.1660(4) 0.0214(14) Uani 1 1 d . .
C8 C 0.4921(6) -0.1569(5) 0.1008(4) 0.0258(15) Uani 1 1 d . .
H8 H 0.4078 -0.1803 0.0913 0.031 Uiso 1 1 calc R .
C9 C 0.5613(7) -0.2169(6) 0.0498(4) 0.0320(16) Uani 1 1 d . .
H9 H 0.5237 -0.2811 0.0067 0.038 Uiso 1 1 calc R .
C10 C 0.6852(6) -0.1817(5) 0.0627(4) 0.0293(16) Uani 1 1 d . .
H10 H 0.7318 -0.2232 0.0291 0.035 Uiso 1 1 calc R .
C11 C 0.7420(7) -0.0842(6) 0.1260(5) 0.0337(17) Uani 1 1 d . .
H11 H 0.8253 -0.0586 0.1334 0.040 Uiso 1 1 calc R .
C12 C 0.6727(6) -0.0260(6) 0.1776(4) 0.0268(15) Uani 1 1 d . .
H12 H 0.7104 0.0382 0.2207 0.032 Uiso 1 1 calc R .
C13 C 0.3142(5) -0.0681(5) 0.2137(4) 0.0190(13) Uani 1 1 d . .
C14 C 0.2815(6) -0.1525(5) 0.2584(4) 0.0255(15) Uani 1 1 d . .
H14 H 0.3410 -0.1714 0.3034 0.031 Uiso 1 1 calc R .
C15 C 0.1625(6) -0.2077(5) 0.2367(5) 0.0281(16) Uani 1 1 d . .
H15 H 0.1421 -0.2620 0.2680 0.034 Uiso 1 1 calc R .
C16 C 0.0741(6) -0.1837(5) 0.1696(5) 0.0283(16) Uani 1 1 d . .
H16 H -0.0054 -0.2232 0.1543 0.034 Uiso 1 1 calc R .
C17 C 0.1035(6) -0.1006(6) 0.1248(4) 0.0249(14) Uani 1 1 d . .
H17 H 0.0429 -0.0846 0.0792 0.030 Uiso 1 1 calc R .
C18 C 0.2218(6) -0.0397(5) 0.1460(4) 0.0232(14) Uani 1 1 d . .
C19 C 0.2451(6) 0.0577(5) 0.1012(4) 0.0206(13) Uani 1 1 d . .
H19A H 0.1894 0.0438 0.0441 0.025 Uiso 1 1 calc R .
H19B H 0.3302 0.0608 0.0956 0.025 Uiso 1 1 calc R .
C20 C 0.0201(6) 0.5532(5) 0.3209(4) 0.0223(14) Uani 1 1 d . .
C21 C 0.0209(6) 0.6448(5) 0.3893(4) 0.0260(15) Uani 1 1 d . .
H21 H 0.0756 0.6481 0.4426 0.031 Uiso 1 1 calc R .
C22 C -0.0613(7) 0.7312(5) 0.3768(5) 0.0307(16) Uani 1 1 d . .
H22 H -0.0618 0.7925 0.4221 0.037 Uiso 1 1 calc R .
C23 C -0.1406(7) 0.7262(6) 0.2987(5) 0.0355(18) Uani 1 1 d . .
H23 H -0.1938 0.7854 0.2907 0.043 Uiso 1 1 calc R .
C24 C -0.1435(6) 0.6338(6) 0.2304(5) 0.0294(16) Uani 1 1 d . .
H24 H -0.1993 0.6302 0.1775 0.035 Uiso 1 1 calc R .
C25 C -0.0626(6) 0.5481(5) 0.2425(4) 0.0228(14) Uani 1 1 d . .
H25 H -0.0638 0.4861 0.1973 0.027 Uiso 1 1 calc R .
C26 C 0.2439(6) 0.4969(5) 0.4309(4) 0.0215(14) Uani 1 1 d . .
C27 C 0.2363(6) 0.4637(5) 0.5074(4) 0.0254(15) Uani 1 1 d . .
H27 H 0.1730 0.4081 0.5076 0.030 Uiso 1 1 calc R .
C28 C 0.3219(6) 0.5126(6) 0.5826(5) 0.0295(16) Uani 1 1 d . .
H28 H 0.3147 0.4906 0.6334 0.035 Uiso 1 1 calc R .
C29 C 0.4183(7) 0.5935(6) 0.5845(5) 0.0363(18) Uani 1 1 d . .
H29 H 0.4767 0.6250 0.6357 0.044 Uiso 1 1 calc R .
C30 C 0.4266(7) 0.6276(6) 0.5075(5) 0.0324(17) Uani 1 1 d . .
H30 H 0.4896 0.6839 0.5077 0.039 Uiso 1 1 calc R .
C31 C 0.3417(6) 0.5779(5) 0.4318(4) 0.0277(15) Uani 1 1 d . .
H31 H 0.3496 0.5984 0.3807 0.033 Uiso 1 1 calc R .
C32 C 0.0483(6) 0.3132(5) 0.3450(4) 0.0221(14) Uani 1 1 d . .
C33 C -0.0653(6) 0.3169(5) 0.3671(4) 0.0233(14) Uani 1 1 d . .
H33 H -0.0994 0.3889 0.3756 0.028 Uiso 1 1 calc R .
C34 C -0.1293(6) 0.2158(5) 0.3770(4) 0.0266(15) Uani 1 1 d . .
H34 H -0.2041 0.2201 0.3931 0.032 Uiso 1 1 calc R .
C35 C -0.0794(7) 0.1090(6) 0.3626(4) 0.0285(15) Uani 1 1 d . .
H35 H -0.1218 0.0405 0.3681 0.034 Uiso 1 1 calc R .
C36 C 0.0331(6) 0.1024(5) 0.3399(4) 0.0243(14) Uani 1 1 d . .
H36 H 0.0654 0.0296 0.3309 0.029 Uiso 1 1 calc R .
C37 C 0.0987(6) 0.2038(5) 0.3302(4) 0.0204(13) Uani 1 1 d . .
C38 C 0.2200(6) 0.1940(5) 0.3047(4) 0.0212(14) Uani 1 1 d . .
H38A H 0.2459 0.1155 0.3083 0.025 Uiso 1 1 calc R .
H38B H 0.2829 0.2506 0.3456 0.025 Uiso 1 1 calc R .
C39 C 0.0307(6) 0.2623(5) 0.1121(4) 0.0226(14) Uani 1 1 d . .
C40 C -0.0792(6) 0.2167(5) 0.1284(4) 0.0248(14) Uani 1 1 d . .
H40 H -0.0739 0.1650 0.1665 0.030 Uiso 1 1 calc R .
C41 C -0.1939(6) 0.2466(6) 0.0893(4) 0.0272(15) Uani 1 1 d . .
H41 H -0.2653 0.2141 0.1002 0.033 Uiso 1 1 calc R .
C42 C -0.2036(6) 0.3245(5) 0.0341(4) 0.0292(16) Uani 1 1 d . .
H42 H -0.2811 0.3474 0.0095 0.035 Uiso 1 1 calc R .
C43 C -0.0978(6) 0.3687(5) 0.0151(4) 0.0259(15) Uani 1 1 d . .
H43 H -0.1043 0.4183 -0.0244 0.031 Uiso 1 1 calc R .
C44 C 0.0180(6) 0.3388(5) 0.0552(4) 0.0226(14) Uani 1 1 d . .
H44 H 0.0889 0.3711 0.0435 0.027 Uiso 1 1 calc R .
C45 C 0.3471(6) 0.3623(5) 0.1732(4) 0.0202(13) Uani 1 1 d . .
C46 C 0.4691(6) 0.3406(5) 0.1741(4) 0.0242(14) Uani 1 1 d . .
H46 H 0.4930 0.2645 0.1748 0.029 Uiso 1 1 calc R .
C47 C 0.5568(6) 0.4316(5) 0.1740(4) 0.0267(15) Uani 1 1 d . .
H47 H 0.6388 0.4160 0.1757 0.032 Uiso 1 1 calc R .
C48 C 0.5223(6) 0.5436(6) 0.1715(4) 0.0283(15) Uani 1 1 d . .
H48 H 0.5807 0.6036 0.1707 0.034 Uiso 1 1 calc R .
C49 C 0.4006(6) 0.5678(5) 0.1701(4) 0.0288(16) Uani 1 1 d . .
H49 H 0.3770 0.6437 0.1680 0.035 Uiso 1 1 calc R .
C50 C 0.3149(6) 0.4781(5) 0.1719(4) 0.0236(14) Uani 1 1 d . .
H50 H 0.2338 0.4949 0.1723 0.028 Uiso 1 1 calc R .

loop_
_atom_site_aniso_label
_atom_site_aniso_U_11
_atom_site_aniso_U_22
_atom_site_aniso_U_33
_atom_site_aniso_U_23
_atom_site_aniso_U_13
_atom_site_aniso_U_12
Sn1 0.0216(3) 0.0163(3) 0.0280(3) 0.00810(18) 0.0094(2) 0.00543(18)
P1 0.0213(9) 0.0158(8) 0.0283(9) 0.0063(6) 0.0096(7) 0.0053(7)
P2 0.0225(9) 0.0160(8) 0.0268(9) 0.0063(6) 0.0129(7) 0.0067(7)
C1 0.021(3) 0.032(3) 0.026(3) 0.008(2) 0.012(3) 0.012(3)
C2 0.028(4) 0.031(3) 0.040(4) 0.017(3) 0.015(3) 0.015(3)
C3 0.037(4) 0.070(5) 0.048(4) 0.038(3) 0.021(3) 0.028(4)
C4 0.032(4) 0.099(5) 0.039(4) 0.033(4) 0.015(3) 0.010(4)
C5 0.047(5) 0.085(5) 0.028(4) 0.011(3) 0.012(3) 0.003(4)
C6 0.038(4) 0.043(4) 0.029(3) 0.005(3) 0.017(3) 0.004(3)
C7 0.023(3) 0.016(3) 0.028(4) 0.010(3) 0.009(3) 0.003(3)
C8 0.026(4) 0.026(3) 0.026(4) 0.003(3) 0.012(3) -0.003(3)
C9 0.037(4) 0.028(4) 0.034(4) 0.003(3) 0.016(3) 0.004(3)
C10 0.037(4) 0.024(3) 0.039(4) 0.012(3) 0.027(3) 0.015(3)
C11 0.024(4) 0.042(4) 0.040(4) 0.014(3) 0.014(3) 0.003(3)
C12 0.024(4) 0.027(4) 0.030(4) 0.007(3) 0.008(3) 0.005(3)
C13 0.015(3) 0.017(3) 0.030(4) 0.006(2) 0.014(3) 0.007(2)
C14 0.036(4) 0.015(3) 0.032(4) 0.007(3) 0.019(3) 0.010(3)
C15 0.029(4) 0.020(3) 0.045(4) 0.010(3) 0.022(3) 0.006(3)
C16 0.024(4) 0.020(3) 0.045(4) 0.003(3) 0.019(3) 0.002(3)
C17 0.024(4) 0.029(4) 0.025(4) 0.006(3) 0.012(3) 0.008(3)
C18 0.027(4) 0.020(3) 0.025(4) 0.001(3) 0.012(3) 0.008(3)
C19 0.019(3) 0.017(3) 0.029(4) 0.009(3) 0.008(3) 0.005(2)
C20 0.018(3) 0.020(3) 0.039(4) 0.013(3) 0.019(3) 0.006(3)
C21 0.031(4) 0.026(3) 0.026(4) 0.010(3) 0.013(3) 0.007(3)
C22 0.041(4) 0.018(3) 0.041(4) 0.008(3) 0.022(4) 0.015(3)
C23 0.033(4) 0.028(4) 0.061(5) 0.025(3) 0.028(4) 0.016(3)
C24 0.022(4) 0.029(4) 0.044(4) 0.017(3) 0.015(3) 0.002(3)
C25 0.018(3) 0.020(3) 0.034(4) 0.009(3) 0.011(3) 0.002(3)
C26 0.017(3) 0.019(3) 0.032(4) 0.004(3) 0.012(3) 0.013(3)
C27 0.028(4) 0.019(3) 0.033(4) 0.005(3) 0.012(3) 0.009(3)
C28 0.030(4) 0.033(4) 0.032(4) 0.012(3) 0.013(3) 0.017(3)
C29 0.028(4) 0.037(4) 0.039(4) -0.004(3) 0.006(3) 0.014(3)
C30 0.029(4) 0.022(4) 0.046(5) -0.004(3) 0.016(3) 0.005(3)
C31 0.029(4) 0.024(3) 0.034(4) 0.006(3) 0.016(3) 0.006(3)
C32 0.027(4) 0.015(3) 0.029(4) 0.006(2) 0.014(3) 0.005(3)
C33 0.026(4) 0.020(3) 0.025(4) -0.001(3) 0.014(3) 0.002(3)
C34 0.023(4) 0.027(4) 0.030(4) 0.001(3) 0.010(3) 0.001(3)
C35 0.039(4) 0.023(3) 0.024(4) 0.011(3) 0.006(3) -0.002(3)
C36 0.031(4) 0.013(3) 0.029(4) 0.003(3) 0.007(3) 0.007(3)
C37 0.025(3) 0.022(3) 0.017(3) 0.008(2) 0.008(3) 0.008(3)
C38 0.036(4) 0.019(3) 0.013(3) 0.007(2) 0.009(3) 0.013(3)
C39 0.027(4) 0.014(3) 0.027(4) 0.001(2) 0.009(3) 0.006(3)
C40 0.027(4) 0.018(3) 0.029(4) 0.007(3) 0.005(3) 0.000(3)
C41 0.020(3) 0.025(3) 0.036(4) 0.002(3) 0.008(3) -0.001(3)
C42 0.023(4) 0.019(3) 0.041(4) 0.002(3) 0.000(3) 0.007(3)
C43 0.033(4) 0.014(3) 0.031(4) 0.010(3) 0.006(3) 0.003(3)
C44 0.021(3) 0.014(3) 0.032(4) 0.006(3) 0.004(3) 0.004(3)
C45 0.028(4) 0.017(3) 0.017(3) 0.005(2) 0.006(3) 0.004(3)
C46 0.026(4) 0.021(3) 0.029(4) 0.005(3) 0.011(3) 0.009(3)
C47 0.016(3) 0.028(4) 0.038(4) 0.005(3) 0.012(3) 0.005(3)
C48 0.028(4) 0.023(3) 0.037(4) 0.008(3) 0.015(3) -0.001(3)
C49 0.034(4) 0.017(3) 0.039(4) 0.008(3) 0.013(3) 0.004(3)
C50 0.022(3) 0.023(3) 0.027(4) 0.005(3) 0.008(3) 0.006(3)

loop_
_atom_type_symbol
_atom_type_description
_atom_type_scat_dispersion_real
_atom_type_scat_dispersion_imag
_atom_type_scat_source
C C 0.0033 0.0016 'International Tables Vol C Tables 4.2.6.8 and 6.1.1.4'
H H 0.0000 0.0000 'International Tables Vol C Tables 4.2.6.8 and 6.1.1.4'
P P 0.1023 0.0942 'International Tables Vol C Tables 4.2.6.8 and 6.1.1.4'
Sn Sn -0.6537 1.4246 'International Tables Vol C Tables 4.2.6.8 and 6.1.1.4'

loop_
_exptl_crystal_face_index_h
_exptl_crystal_face_index_k
_exptl_crystal_face_index_l
_exptl_crystal_face_perp_dist
_exptl_oxdiff_crystal_face_indexfrac_h
_exptl_oxdiff_crystal_face_indexfrac_k
_exptl_oxdiff_crystal_face_indexfrac_l
_exptl_oxdiff_crystal_face_x
_exptl_oxdiff_crystal_face_y
_exptl_oxdiff_crystal_face_z
13 3 4 0.0895 13.4245 3.4874 3.9790 -0.3324 -0.9403 -0.0727
0 15 6 0.0963 0.1172 14.5480 5.8195 -0.1234 -0.3450 -0.9305
-13 9 1 0.0847 -13.3171 9.1242 1.0670 0.2253 0.6409 -0.7338
0 -15 -6 0.0222 0.4080 -14.6493 -5.7586 0.1124 0.3137 0.9429
5 -14 -7 0.0401 5.1976 -14.1905 -6.7009 -0.0612 0.0602 0.9963
2 -8 20 0.0410 2.2587 -8.1854 20.1773 0.7079 -0.6703 0.2228
-5 13 11 0.1154 -4.7698 12.6056 10.9173 0.2079 -0.1990 -0.9577
-1 5 -22 0.0019 -1.0548 4.9090 -21.8486 -0.7258 0.6878 0.0090

loop_
_geom_angle_atom_site_label_1
_geom_angle_atom_site_label_2
_geom_angle_atom_site_label_3
_geom_angle
C38 Sn1 C19 106.8(2)
C39 Sn1 C19 105.1(2)
C39 Sn1 C38 112.0(2)
C45 Sn1 C19 109.9(2)
C45 Sn1 C38 113.7(2)
C45 Sn1 C39 109.0(2)
C1 P1 C7 99.7(3)
C1 P1 C13 104.2(3)
C13 P1 C7 102.7(3)
C26 P2 C20 102.6(3)
C32 P2 C20 103.9(3)
C32 P2 C26 103.5(3)
C2 C1 P1 124.9(5)
C6 C1 P1 117.0(5)
C6 C1 C2 118.0(7)
C1 C2 H2 120.0
C3 C2 C1 120.0(7)
C3 C2 H2 120.0
C2 C3 H3 119.6
C4 C3 C2 120.7(8)
C4 C3 H3 119.6
C3 C4 H4 120.0
C5 C4 C3 120.1(8)
C5 C4 H4 120.0
C4 C5 H5 120.2
C4 C5 C6 119.6(8)
C6 C5 H5 120.2
C1 C6 C5 121.5(7)
C1 C6 H6 119.3
C5 C6 H6 119.3
C8 C7 P1 123.9(5)
C8 C7 C12 119.1(6)
C12 C7 P1 117.0(5)
C7 C8 H8 119.8
C9 C8 C7 120.3(6)
C9 C8 H8 119.8
C8 C9 H9 120.0
C10 C9 C8 120.0(6)
C10 C9 H9 120.0
C9 C10 H10 119.7
C9 C10 C11 120.5(6)
C11 C10 H10 119.7
C10 C11 H11 120.5
C12 C11 C10 119.1(6)
C12 C11 H11 120.5
C7 C12 H12 119.5
C11 C12 C7 120.9(6)
C11 C12 H12 119.5
C14 C13 P1 124.4(5)
C14 C13 C18 118.6(6)
C18 C13 P1 116.8(4)
C13 C14 H14 119.6
C15 C14 C13 120.9(6)
C15 C14 H14 119.6
C14 C15 H15 119.6
C16 C15 C14 120.9(6)
C16 C15 H15 119.6
C15 C16 H16 120.3
C15 C16 C17 119.4(6)
C17 C16 H16 120.3
C16 C17 H17 119.1
C16 C17 C18 121.8(7)
C18 C17 H17 119.1
C13 C18 C19 122.0(6)
C17 C18 C13 118.3(6)
C17 C18 C19 119.5(6)
Sn1 C19 H19A 110.0
Sn1 C19 H19B 110.0
C18 C19 Sn1 108.5(4)
C18 C19 H19A 110.0
C18 C19 H19B 110.0
H19A C19 H19B 108.4
C21 C20 P2 123.3(5)
C25 C20 P2 116.6(5)
C25 C20 C21 120.0(6)
C20 C21 H21 120.4
C22 C21 C20 119.2(7)
C22 C21 H21 120.4
C21 C22 H22 119.9
C23 C22 C21 120.1(6)
C23 C22 H22 119.9
C22 C23 H23 119.5
C22 C23 C24 121.0(6)
C24 C23 H23 119.5
C23 C24 H24 120.5
C25 C24 C23 119.0(7)
C25 C24 H24 120.5
C20 C25 H25 119.7
C24 C25 C20 120.6(6)
C24 C25 H25 119.7
C27 C26 P2 124.6(5)
C27 C26 C31 118.9(6)
C31 C26 P2 116.5(5)
C26 C27 H27 119.8
C28 C27 C26 120.3(6)
C28 C27 H27 119.8
C27 C28 H28 119.3
C27 C28 C29 121.4(7)
C29 C28 H28 119.3
C28 C29 H29 120.7
C28 C29 C30 118.7(7)
C30 C29 H29 120.7
C29 C30 H30 120.0
C31 C30 C29 120.1(7)
C31 C30 H30 120.0
C26 C31 H31 119.7
C30 C31 C26 120.6(7)
C30 C31 H31 119.7
C33 C32 P2 124.0(5)
C33 C32 C37 119.3(6)
C37 C32 P2 116.6(4)
C32 C33 H33 119.1
C34 C33 C32 121.7(6)
C34 C33 H33 119.1
C33 C34 H34 120.7
C35 C34 C33 118.7(6)
C35 C34 H34 120.7
C34 C35 H35 119.6
C34 C35 C36 120.9(6)
C36 C35 H35 119.6
C35 C36 H36 119.5
C35 C36 C37 121.0(6)
C37 C36 H36 119.5
C32 C37 C38 121.7(5)
C36 C37 C32 118.4(6)
C36 C37 C38 119.9(5)
Sn1 C38 H38A 108.6
Sn1 C38 H38B 108.6
C37 C38 Sn1 114.5(4)
C37 C38 H38A 108.6
C37 C38 H38B 108.6
H38A C38 H38B 107.6
C40 C39 Sn1 122.8(5)
C44 C39 Sn1 120.1(5)
C44 C39 C40 117.1(6)
C39 C40 H40 119.3
C41 C40 C39 121.4(6)
C41 C40 H40 119.3
C40 C41 H41 119.9
C40 C41 C42 120.3(6)
C42 C41 H41 119.9
C41 C42 H42 120.1
C41 C42 C43 119.7(6)
C43 C42 H42 120.1
C42 C43 H43 120.1
C42 C43 C44 119.8(6)
C44 C43 H43 120.1
C39 C44 C43 121.7(6)
C39 C44 H44 119.2
C43 C44 H44 119.2
C46 C45 Sn1 121.3(4)
C46 C45 C50 117.8(6)
C50 C45 Sn1 121.0(5)
C45 C46 H46 119.5
C45 C46 C47 120.9(6)
C47 C46 H46 119.5
C46 C47 H47 119.9
C48 C47 C46 120.1(6)
C48 C47 H47 119.9
C47 C48 H48 119.9
C47 C48 C49 120.3(6)
C49 C48 H48 119.9
C48 C49 H49 120.3
C50 C49 C48 119.4(6)
C50 C49 H49 120.3
C45 C50 H50 119.2
C49 C50 C45 121.6(6)
C49 C50 H50 119.2

loop_
_geom_bond_atom_site_label_1
_geom_bond_atom_site_label_2
_geom_bond_distance
Sn1 C19 2.186(6)
Sn1 C38 2.175(6)
Sn1 C39 2.149(6)
Sn1 C45 2.141(6)
P1 C1 1.823(7)
P1 C7 1.853(6)
P1 C13 1.837(6)
P2 C20 1.848(6)
P2 C26 1.837(7)
P2 C32 1.819(6)
C1 C2 1.392(9)
C1 C6 1.386(9)
C2 H2 0.9300
C2 C3 1.385(10)
C3 H3 0.9300
C3 C4 1.372(12)
C4 H4 0.9300
C4 C5 1.364(13)
C5 H5 0.9300
C5 C6 1.385(11)
C6 H6 0.9300
C7 C8 1.388(9)
C7 C12 1.387(8)
C8 H8 0.9300
C8 C9 1.383(9)
C9 H9 0.9300
C9 C10 1.372(9)
C10 H10 0.9300
C10 C11 1.394(10)
C11 H11 0.9300
C11 C12 1.381(9)
C12 H12 0.9300
C13 C14 1.401(8)
C13 C18 1.415(9)
C14 H14 0.9300
C14 C15 1.376(9)
C15 H15 0.9300
C15 C16 1.365(10)
C16 H16 0.9300
C16 C17 1.378(9)
C17 H17 0.9300
C17 C18 1.395(9)
C18 C19 1.492(8)
C19 H19A 0.9700
C19 H19B 0.9700
C20 C21 1.393(9)
C20 C25 1.378(9)
C21 H21 0.9300
C21 C22 1.391(9)
C22 H22 0.9300
C22 C23 1.359(10)
C23 H23 0.9300
C23 C24 1.393(10)
C24 H24 0.9300
C24 C25 1.375(9)
C25 H25 0.9300
C26 C27 1.391(9)
C26 C31 1.395(9)
C27 H27 0.9300
C27 C28 1.371(9)
C28 H28 0.9300
C28 C29 1.378(10)
C29 H29 0.9300
C29 C30 1.407(10)
C30 H30 0.9300
C30 C31 1.375(10)
C31 H31 0.9300
C32 C33 1.393(8)
C32 C37 1.410(8)
C33 H33 0.9300
C33 C34 1.391(9)
C34 H34 0.9300
C34 C35 1.380(9)
C35 H35 0.9300
C35 C36 1.386(9)
C36 H36 0.9300
C36 C37 1.402(8)
C37 C38 1.504(8)
C38 H38A 0.9700
C38 H38B 0.9700
C39 C40 1.407(9)
C39 C44 1.381(9)
C40 H40 0.9300
C40 C41 1.372(9)
C41 H41 0.9300
C41 C42 1.374(10)
C42 H42 0.9300
C42 C43 1.381(9)
C43 H43 0.9300
C43 C44 1.387(9)
C44 H44 0.9300
C45 C46 1.386(9)
C45 C50 1.401(9)
C46 H46 0.9300
C46 C47 1.398(9)
C47 H47 0.9300
C47 C48 1.369(9)
C48 H48 0.9300
C48 C49 1.388(9)
C49 H49 0.9300
C49 C50 1.383(9)
C50 H50 0.9300

loop_
_geom_torsion_atom_site_label_1
_geom_torsion_atom_site_label_2
_geom_torsion_atom_site_label_3
_geom_torsion_atom_site_label_4
_geom_torsion
Sn1 C39 C40 C41 177.0(5)
Sn1 C39 C44 C43 -177.5(4)
Sn1 C45 C46 C47 -178.5(5)
Sn1 C45 C50 C49 179.8(5)
P1 C1 C2 C3 177.8(5)
P1 C1 C6 C5 -176.7(6)
P1 C7 C8 C9 -176.1(5)
P1 C7 C12 C11 177.3(5)
P1 C13 C14 C15 175.3(4)
P1 C13 C18 C17 -177.5(4)
P1 C13 C18 C19 -1.5(7)
P2 C20 C21 C22 174.5(5)
P2 C20 C25 C24 -174.7(5)
P2 C26 C27 C28 -178.5(5)
P2 C26 C31 C30 177.8(5)
P2 C32 C33 C34 177.3(5)
P2 C32 C37 C36 -177.1(5)
P2 C32 C37 C38 2.9(8)
C1 P1 C7 C8 112.4(6)
C1 P1 C7 C12 -65.7(5)
C1 P1 C13 C14 -4.0(6)
C1 P1 C13 C18 170.8(4)
C1 C2 C3 C4 -2.4(11)
C2 C1 C6 C5 -0.8(10)
C2 C3 C4 C5 0.9(12)
C3 C4 C5 C6 0.5(12)
C4 C5 C6 C1 -0.6(12)
C6 C1 C2 C3 2.2(10)
C7 P1 C1 C2 -40.4(6)
C7 P1 C1 C6 135.2(5)
C7 P1 C13 C14 99.6(5)
C7 P1 C13 C18 -85.7(5)
C7 C8 C9 C10 -0.9(10)
C8 C7 C12 C11 -0.8(10)
C8 C9 C10 C11 -1.3(11)
C9 C10 C11 C12 2.3(11)
C10 C11 C12 C7 -1.3(10)
C12 C7 C8 C9 1.9(10)
C13 P1 C1 C2 65.4(6)
C13 P1 C1 C6 -119.0(5)
C13 P1 C7 C8 5.3(6)
C13 P1 C7 C12 -172.8(5)
C13 C14 C15 C16 1.6(9)
C13 C18 C19 Sn1 -83.7(6)
C14 C13 C18 C17 -2.4(8)
C14 C13 C18 C19 173.6(5)
C14 C15 C16 C17 -1.9(9)
C15 C16 C17 C18 0.0(9)
C16 C17 C18 C13 2.2(9)
C16 C17 C18 C19 -173.9(6)
C17 C18 C19 Sn1 92.3(6)
C18 C13 C14 C15 0.6(8)
C20 P2 C26 C27 93.6(5)
C20 P2 C26 C31 -86.7(5)
C20 P2 C32 C33 -11.8(6)
C20 P2 C32 C37 164.0(5)
C20 C21 C22 C23 -0.3(10)
C21 C20 C25 C24 1.1(9)
C21 C22 C23 C24 1.5(10)
C22 C23 C24 C25 -1.3(10)
C23 C24 C25 C20 0.1(9)
C25 C20 C21 C22 -0.9(9)
C26 P2 C20 C21 -7.4(6)
C26 P2 C20 C25 168.2(5)
C26 P2 C32 C33 95.0(6)
C26 P2 C32 C37 -89.1(5)
C26 C27 C28 C29 -1.2(9)
C27 C26 C31 C30 -2.5(9)
C27 C28 C29 C30 1.2(10)
C28 C29 C30 C31 -1.9(9)
C29 C30 C31 C26 2.5(9)
C31 C26 C27 C28 1.8(8)
C32 P2 C20 C21 100.1(5)
C32 P2 C20 C25 -84.3(5)
C32 P2 C26 C27 -14.2(6)
C32 P2 C26 C31 165.4(4)
C32 C33 C34 C35 -1.4(10)
C32 C37 C38 Sn1 -69.1(7)
C33 C32 C37 C36 -1.0(9)
C33 C32 C37 C38 179.0(6)
C33 C34 C35 C36 0.9(10)
C34 C35 C36 C37 -0.6(10)
C35 C36 C37 C32 0.6(9)
C35 C36 C37 C38 -179.4(6)
C36 C37 C38 Sn1 110.9(6)
C37 C32 C33 C34 1.5(9)
C39 C40 C41 C42 -1.3(9)
C40 C39 C44 C43 -0.6(9)
C40 C41 C42 C43 2.8(10)
C41 C42 C43 C44 -3.2(9)
C42 C43 C44 C39 2.2(9)
C44 C39 C40 C41 0.2(9)
C45 C46 C47 C48 -1.2(10)
C46 C45 C50 C49 1.1(9)
C46 C47 C48 C49 0.9(10)
C47 C48 C49 C50 0.4(10)
C48 C49 C50 C45 -1.4(10)
C50 C45 C46 C47 0.2(9)
